data_4003230
loop_
_publ_author_name
'Mouat, Aidan R.'
'Mane, Anil U.'
'Elam, Jeffrey W.'
'Delferro, Massimiliano'
'Marks, Tobin J.'
'Stair, Peter C.'

_publ_section_title
;
 Volatile Hexavalent Oxo-amidinate Complexes: Molybdenum and Tungsten
 Precursors for Atomic Layer Deposition
;
_journal_issue 6
_journal_name_full 'Chemistry of Materials'
_journal_page_first 1907
_journal_paper_doi 10.1021/acs.chemmater.6b00248
_journal_volume 28
_journal_year 2016
_chemical_formula_moiety 'C20 H42 Mo N4 O2'
_chemical_formula_sum 'C20 H42 Mo N4 O2'
_chemical_formula_weight 466.51
_chemical_name_systematic (tBuNC(Me)NtBu)2MoO2
_space_group_crystal_system monoclinic
_space_group_IT_number 14
_space_group_name_Hall '-P 2yn'
_space_group_name_H-M_alt 'P 1 21/n 1'
_atom_sites_solution_hydrogens geom
_audit_creation_date 2015-07-20
_audit_creation_method
;
Olex2 1.2
(compiled 2015.01.26 svn.r3150 for OlexSys, GUI svn.r4998)
;
_cell_angle_alpha 90
_cell_angle_beta 107.80(3)
_cell_angle_gamma 90
_cell_formula_units_Z 4
_cell_length_a 10.129(2)
_cell_length_b 16.708(3)
_cell_length_c 14.870(3)
_cell_measurement_temperature 100
_cell_volume 2396.1(9)
_computing_cell_refinement 'SAINT V7.23A (Bruker, 2005)'
_computing_data_collection 'APEX2 V2.1-4 (Bruker, 2007)'
_computing_data_reduction 'Bruker SAINT'
_computing_molecular_graphics 'Olex2 (Dolomanov et al., 2009)'
_computing_publication_material 'Olex2 (Dolomanov et al., 2009)'
_computing_structure_refinement 'XL (Sheldrick, 2008)'
_diffrn_ambient_temperature 100
_diffrn_detector_area_resol_mean 8
_diffrn_measured_fraction_theta_full 0.985
_diffrn_measured_fraction_theta_max 0.985
_diffrn_measurement_device_type 'Bruker APEX-II CCD'
_diffrn_measurement_method '\w scans'
_diffrn_radiation_monochromator 'MX optics'
_diffrn_radiation_type MoK\a
_diffrn_radiation_wavelength 0.71073
_diffrn_reflns_av_unetI/netI 0.0362
_diffrn_reflns_Laue_measured_fraction_full 0.985
_diffrn_reflns_Laue_measured_fraction_max 0.985
_diffrn_reflns_limit_h_max 11
_diffrn_reflns_limit_h_min -12
_diffrn_reflns_limit_k_max 20
_diffrn_reflns_limit_k_min 0
_diffrn_reflns_limit_l_max 17
_diffrn_reflns_limit_l_min 0
_diffrn_reflns_number 4330
_diffrn_reflns_point_group_measured_fraction_full 0.985
_diffrn_reflns_point_group_measured_fraction_max 0.985
_diffrn_reflns_theta_full 25.351
_diffrn_reflns_theta_max 25.351
_diffrn_reflns_theta_min 1.885
_diffrn_source microsource
_diffrn_standards_number 0
_exptl_absorpt_coefficient_mu 0.568
_exptl_absorpt_correction_T_max 0.753050
_exptl_absorpt_correction_T_min 0.572957
_exptl_absorpt_correction_type multi-scan
_exptl_absorpt_process_details
;
 TWINABS-2012/1 (Bruker,2012) was used for absorption correction.
 
For component 1:
 wR2(int) was 0.1553 before and 0.0555 after correction.
 The Ratio of minimum to maximum transmission is 0.76.
 The \l/2 correction factor is Not present

Final HKLF 4 output contains 40879 reflections, Rint = 0.0429
 (23622 with I > 3sig(I), Rint = 0.0411)
;
_exptl_crystal_colour 'clear light yellow'
_exptl_crystal_colour_lustre clear
_exptl_crystal_colour_modifier light
_exptl_crystal_colour_primary yellow
_exptl_crystal_density_diffrn 1.293
_exptl_crystal_description plate
_exptl_crystal_F_000 992
_exptl_crystal_preparation
;
The compound was prepared by reacting MoO2Cl2(dme) 
with 2 equivalents of Li(tBuNC(Me)NtBu).
;
_exptl_crystal_recrystallization_method
;
The compound was recrystallized from slow evaporation 
of pentane at room temperature.
;
_exptl_crystal_size_max 0.363
_exptl_crystal_size_mid 0.131
_exptl_crystal_size_min 0.124
_refine_diff_density_max 1.038
_refine_diff_density_min -0.766
_refine_diff_density_rms 0.130
_refine_ls_extinction_method none
_refine_ls_goodness_of_fit_ref 1.107
_refine_ls_hydrogen_treatment constr
_refine_ls_matrix_type full
_refine_ls_number_parameters 303
_refine_ls_number_reflns 4330
_refine_ls_number_restraints 18
_refine_ls_restrained_S_all 1.127
_refine_ls_R_factor_all 0.0406
_refine_ls_R_factor_gt 0.0397
_refine_ls_shift/su_max 0.001
_refine_ls_shift/su_mean 0.000
_refine_ls_structure_factor_coef Fsqd
_refine_ls_weighting_details 'w=1/[\s^2^(Fo^2^)+(0.0768P)^2^+2.0098P] where P=(Fo^2^+2Fc^2^)/3'
_refine_ls_weighting_scheme calc
_refine_ls_wR_factor_gt 0.1199
_refine_ls_wR_factor_ref 0.1213
_reflns_Friedel_coverage 0.000
_reflns_number_gt 4164
_reflns_number_total 4330
_reflns_threshold_expression 'I > 2\s(I)'
_cod_data_source_file cm6b00248_si_002.cif
_cod_data_source_block MoO2(tBuAMD)2
_cod_original_cell_volume 2396.0(9)
_cod_database_code 4003230
_shelx_space_group_comment
;
The symmetry employed for this shelxl refinement is uniquely defined
by the following loop, which should always be used as a source of
symmetry information in preference to the above space-group names.
They are only intended as comments.
;
_olex2_refinement_description
;
1. Twinned data refinement
 Scales: 0.9808(12) 0.0192(12)
2. Fixed Uiso
 At 1.5 times of:
  All C(H,H,H) groups
3. Restrained distances
 C3-C6 \\sim C3-C5 \\sim C3-C4
 with sigma of 0.02
 N1-C6 \\sim N1-C5 \\sim N1-C4
 with sigma of 0.02
 C5-C4 \\sim C4-C6 \\sim C5-C6
 with sigma of 0.02
 C7-C8 \\sim C7-C10 \\sim C7-C9
 with sigma of 0.02
 N2-C8 \\sim N2-C10 \\sim N2-C9
 with sigma of 0.02
 C10-C8 \\sim C8-C9 \\sim C10-C9
 with sigma of 0.02
4. Uiso/Uaniso restraints and constraints
Uanis(C8) = Uanis(C8A)
Uanis(C9) = Uanis(C9A)
Uanis(C10) = Uanis(C10A)
5. Others
 Sof(C4A)=Sof(H4AA)=Sof(H4AB)=Sof(H4AC)=Sof(C5A)=Sof(H5AA)=Sof(H5AB)=Sof(H5AC)=
 Sof(C6A)=Sof(H6AA)=Sof(H6AB)=Sof(H6AC)=1-FVAR(1)
 Sof(C4)=Sof(H4A)=Sof(H4B)=Sof(H4C)=Sof(C5)=Sof(H5A)=Sof(H5B)=Sof(H5C)=Sof(C6)=
 Sof(H6A)=Sof(H6B)=Sof(H6C)=FVAR(1)
 Sof(C9A)=Sof(H9AA)=Sof(H9AB)=Sof(H9AC)=Sof(C10A)=Sof(H10D)=Sof(H10E)=
 Sof(H10F)=Sof(C8A)=Sof(H8AA)=Sof(H8AB)=Sof(H8AC)=1-FVAR(2)
 Sof(C8)=Sof(H8A)=Sof(H8B)=Sof(H8C)=Sof(C10)=Sof(H10A)=Sof(H10B)=Sof(H10C)=
 Sof(C9)=Sof(H9A)=Sof(H9B)=Sof(H9C)=FVAR(2)
6.a Idealised Me refined as rotating group:
 C2(H2A,H2B,H2C), C12(H12A,H12B,H12C), C14(H14A,H14B,H14C), C15(H15A,H15B,
 H15C), C16(H16A,H16B,H16C), C18(H18A,H18B,H18C), C19(H19A,H19B,H19C), C20(H20A,
 H20B,H20C), C4A(H4AA,H4AB,H4AC), C5A(H5AA,H5AB,H5AC), C6A(H6AA,H6AB,H6AC),
 C4(H4A,H4B,H4C), C5(H5A,H5B,H5C), C6(H6A,H6B,H6C), C8(H8A,H8B,H8C), C10(H10A,
 H10B,H10C), C9(H9A,H9B,H9C), C9A(H9AA,H9AB,H9AC), C10A(H10D,H10E,H10F),
 C8A(H8AA,H8AB,H8AC)
;
_shelx_shelxl_version_number 2014/7
_olex2_date_sample_data_collection 1/15/15
_olex2_date_sample_submission 1/15/15
_olex2_exptl_crystal_mounting_method
;
The crystal was mounted in Paratone-N under air-free 
conditions on a brass mount.
;
_olex2_submission_original_sample_id MoO2(tBuAMD)2
_olex2_submission_special_instructions 'No special instructions were received'

loop_
_space_group_symop_operation_xyz
'x, y, z'
'-x+1/2, y+1/2, -z+1/2'
'-x, -y, -z'
'x-1/2, -y-1/2, z-1/2'

loop_
_atom_site_label
_atom_site_type_symbol
_atom_site_fract_x
_atom_site_fract_y
_atom_site_fract_z
_atom_site_U_iso_or_equiv
_atom_site_adp_type
_atom_site_occupancy
_atom_site_site_symmetry_order
_atom_site_calc_flag
_atom_site_refinement_flags_posn
_atom_site_refinement_flags_occupancy
_atom_site_disorder_assembly
_atom_site_disorder_group
Mo1 Mo 0.60528(2) 0.64244(2) 0.21306(2) 0.02200(13) Uani 1 1 d . . . .
O1 O 0.4541(3) 0.63838(12) 0.12398(16) 0.0389(5) Uani 1 1 d . . . .
O2 O 0.6898(2) 0.72369(14) 0.18941(15) 0.0398(5) Uani 1 1 d . . . .
N1 N 0.7262(3) 0.55820(16) 0.16798(18) 0.0375(6) Uani 1 1 d D . . .
N2 N 0.6047(3) 0.51050(15) 0.25453(17) 0.0354(6) Uani 1 1 d D . . .
N3 N 0.7361(3) 0.65312(14) 0.37039(18) 0.0298(5) Uani 1 1 d . . . .
N4 N 0.5176(2) 0.68649(14) 0.31498(16) 0.0278(5) Uani 1 1 d . . . .
C1 C 0.6956(3) 0.49250(19) 0.2117(2) 0.0406(7) Uani 1 1 d . . . .
C2 C 0.7721(5) 0.4139(3) 0.2233(5) 0.0774(15) Uani 1 1 d . . . .
H2A H 0.7242 0.3778 0.1718 0.116 Uiso 1 1 calc GR . . .
H2B H 0.7750 0.3897 0.2839 0.116 Uiso 1 1 calc GR . . .
H2C H 0.8669 0.4232 0.2217 0.116 Uiso 1 1 calc GR . . .
C3 C 0.7962(4) 0.5581(3) 0.0933(3) 0.0530(9) Uani 1 1 d D . . .
C7 C 0.5455(4) 0.45681(18) 0.3119(2) 0.0417(7) Uani 1 1 d D . . .
C11 C 0.6362(3) 0.69221(17) 0.38864(19) 0.0285(6) Uani 1 1 d . . . .
C12 C 0.6498(3) 0.7383(2) 0.4788(2) 0.0423(7) Uani 1 1 d . . . .
H12A H 0.6404 0.7013 0.5277 0.063 Uiso 1 1 calc GR . . .
H12B H 0.5768 0.7790 0.4668 0.063 Uiso 1 1 calc GR . . .
H12C H 0.7408 0.7642 0.5001 0.063 Uiso 1 1 calc GR . . .
C13 C 0.3833(3) 0.72598(19) 0.3109(2) 0.0345(6) Uani 1 1 d . . . .
C14 C 0.3955(3) 0.8174(2) 0.3019(3) 0.0450(8) Uani 1 1 d . . . .
H14A H 0.4700 0.8377 0.3561 0.068 Uiso 1 1 calc GR . . .
H14B H 0.3077 0.8427 0.3006 0.068 Uiso 1 1 calc GR . . .
H14C H 0.4166 0.8300 0.2434 0.068 Uiso 1 1 calc GR . . .
C15 C 0.3340(4) 0.7046(2) 0.3957(3) 0.0454(8) Uani 1 1 d . . . .
H15A H 0.3155 0.6470 0.3953 0.068 Uiso 1 1 calc GR . . .
H15B H 0.2489 0.7343 0.3916 0.068 Uiso 1 1 calc GR . . .
H15C H 0.4060 0.7189 0.4543 0.068 Uiso 1 1 calc GR . . .
C16 C 0.2713(3) 0.6972(2) 0.2235(2) 0.0437(8) Uani 1 1 d . . . .
H16A H 0.2929 0.7152 0.1669 0.066 Uiso 1 1 calc GR . . .
H16B H 0.1816 0.7192 0.2234 0.066 Uiso 1 1 calc GR . . .
H16C H 0.2672 0.6386 0.2240 0.066 Uiso 1 1 calc GR . . .
C17 C 0.8839(3) 0.65108(17) 0.4284(2) 0.0330(7) Uani 1 1 d . . . .
C18 C 0.9549(3) 0.7311(2) 0.4260(3) 0.0509(9) Uani 1 1 d . . . .
H18A H 0.9425 0.7463 0.3603 0.076 Uiso 1 1 calc GR . . .
H18B H 1.0541 0.7263 0.4599 0.076 Uiso 1 1 calc GR . . .
H18C H 0.9138 0.7721 0.4562 0.076 Uiso 1 1 calc GR . . .
C19 C 0.9034(4) 0.6277(3) 0.5323(3) 0.0542(10) Uani 1 1 d . . . .
H19A H 0.8674 0.6705 0.5633 0.081 Uiso 1 1 calc GR . . .
H19B H 1.0023 0.6198 0.5653 0.081 Uiso 1 1 calc GR . . .
H19C H 0.8530 0.5780 0.5341 0.081 Uiso 1 1 calc GR . . .
C20 C 0.9526(3) 0.5879(2) 0.3850(3) 0.0508(9) Uani 1 1 d . . . .
H20A H 0.9065 0.5363 0.3848 0.076 Uiso 1 1 calc GR . . .
H20B H 1.0506 0.5834 0.4219 0.076 Uiso 1 1 calc GR . . .
H20C H 0.9451 0.6032 0.3199 0.076 Uiso 1 1 calc GR . . .
C4A C 0.8572(12) 0.6602(6) 0.0908(9) 0.049(3) Uani 0.360(8) 1 d . P A 2
H4AA H 0.7776 0.6966 0.0709 0.074 Uiso 0.360(8) 1 calc GR P A 2
H4AB H 0.9108 0.6638 0.0461 0.074 Uiso 0.360(8) 1 calc GR P A 2
H4AC H 0.9161 0.6754 0.1540 0.074 Uiso 0.360(8) 1 calc GR P A 2
C5A C 0.937(2) 0.5267(13) 0.1157(13) 0.072(6) Uani 0.360(8) 1 d . P A 2
H5AA H 0.9856 0.5339 0.1832 0.109 Uiso 0.360(8) 1 calc GR P A 2
H5AB H 0.9874 0.5554 0.0787 0.109 Uiso 0.360(8) 1 calc GR P A 2
H5AC H 0.9339 0.4695 0.1001 0.109 Uiso 0.360(8) 1 calc GR P A 2
C6A C 0.7078(17) 0.5567(9) -0.0044(9) 0.080(5) Uani 0.360(8) 1 d . P A 2
H6AA H 0.6781 0.5016 -0.0225 0.120 Uiso 0.360(8) 1 calc GR P A 2
H6AB H 0.7595 0.5772 -0.0455 0.120 Uiso 0.360(8) 1 calc GR P A 2
H6AC H 0.6261 0.5904 -0.0110 0.120 Uiso 0.360(8) 1 calc GR P A 2
C4 C 0.7429(9) 0.6256(4) 0.0307(5) 0.065(2) Uani 0.640(8) 1 d D P A 1
H4A H 0.6417 0.6216 0.0053 0.098 Uiso 0.640(8) 1 calc GR P A 1
H4B H 0.7831 0.6250 -0.0214 0.098 Uiso 0.640(8) 1 calc GR P A 1
H4C H 0.7679 0.6757 0.0662 0.098 Uiso 0.640(8) 1 calc GR P A 1
C5 C 0.9503(9) 0.5570(7) 0.1387(7) 0.077(4) Uani 0.640(8) 1 d D P A 1
H5A H 0.9786 0.6048 0.1782 0.116 Uiso 0.640(8) 1 calc GR P A 1
H5B H 0.9964 0.5567 0.0896 0.116 Uiso 0.640(8) 1 calc GR P A 1
H5C H 0.9765 0.5090 0.1779 0.116 Uiso 0.640(8) 1 calc GR P A 1
C6 C 0.7526(6) 0.4784(3) 0.0338(4) 0.0495(16) Uani 0.640(8) 1 d D P A 1
H6A H 0.7919 0.4322 0.0736 0.074 Uiso 0.640(8) 1 calc GR P A 1
H6B H 0.7877 0.4798 -0.0207 0.074 Uiso 0.640(8) 1 calc GR P A 1
H6C H 0.6513 0.4741 0.0118 0.074 Uiso 0.640(8) 1 calc GR P A 1
C8 C 0.5139(5) 0.3707(3) 0.2803(4) 0.0414(10) Uani 0.702(4) 1 d D P B 1
H8A H 0.4657 0.3693 0.2123 0.062 Uiso 0.702(4) 1 calc GR P B 1
H8B H 0.4548 0.3467 0.3143 0.062 Uiso 0.702(4) 1 calc GR P B 1
H8C H 0.6007 0.3405 0.2939 0.062 Uiso 0.702(4) 1 calc GR P B 1
C10 C 0.6336(6) 0.4577(3) 0.4167(3) 0.0564(14) Uani 0.702(4) 1 d D P B 1
H10A H 0.7239 0.4330 0.4235 0.085 Uiso 0.702(4) 1 calc GR P B 1
H10B H 0.5857 0.4276 0.4540 0.085 Uiso 0.702(4) 1 calc GR P B 1
H10C H 0.6473 0.5131 0.4393 0.085 Uiso 0.702(4) 1 calc GR P B 1
C9 C 0.4008(5) 0.4923(3) 0.3109(4) 0.0472(11) Uani 0.702(4) 1 d D P B 1
H9A H 0.4149 0.5439 0.3438 0.071 Uiso 0.702(4) 1 calc GR P B 1
H9B H 0.3551 0.4551 0.3428 0.071 Uiso 0.702(4) 1 calc GR P B 1
H9C H 0.3426 0.4999 0.2454 0.071 Uiso 0.702(4) 1 calc GR P B 1
C9A C 0.6712(13) 0.4010(7) 0.3687(9) 0.0472(11) Uani 0.298(4) 1 d . P B 2
H9AA H 0.7010 0.3678 0.3242 0.071 Uiso 0.298(4) 1 calc GR P B 2
H9AB H 0.6410 0.3665 0.4120 0.071 Uiso 0.298(4) 1 calc GR P B 2
H9AC H 0.7487 0.4345 0.4049 0.071 Uiso 0.298(4) 1 calc GR P B 2
C10A C 0.4438(15) 0.4103(8) 0.2323(9) 0.0564(14) Uani 0.298(4) 1 d . P B 2
H10D H 0.3546 0.4384 0.2123 0.085 Uiso 0.298(4) 1 calc GR P B 2
H10E H 0.4307 0.3566 0.2547 0.085 Uiso 0.298(4) 1 calc GR P B 2
H10F H 0.4806 0.4060 0.1788 0.085 Uiso 0.298(4) 1 calc GR P B 2
C8A C 0.5004(11) 0.5035(6) 0.3712(8) 0.0414(10) Uani 0.298(4) 1 d . P B 2
H8AA H 0.5795 0.5311 0.4149 0.062 Uiso 0.298(4) 1 calc GR P B 2
H8AB H 0.4549 0.4700 0.4070 0.062 Uiso 0.298(4) 1 calc GR P B 2
H8AC H 0.4343 0.5430 0.3344 0.062 Uiso 0.298(4) 1 calc GR P B 2

loop_
_atom_site_aniso_label
_atom_site_aniso_U_11
_atom_site_aniso_U_22
_atom_site_aniso_U_33
_atom_site_aniso_U_23
_atom_site_aniso_U_13
_atom_site_aniso_U_12
Mo1 0.02122(18) 0.02805(19) 0.01680(18) 0.00137(7) 0.00590(12) 0.00254(7)
O1 0.0366(12) 0.0493(14) 0.0281(12) -0.0007(8) 0.0058(10) 0.0033(9)
O2 0.0437(12) 0.0451(12) 0.0341(11) -0.0014(9) 0.0171(9) -0.0072(10)
N1 0.0398(14) 0.0442(15) 0.0307(13) -0.0061(11) 0.0140(11) 0.0081(11)
N2 0.0426(14) 0.0329(13) 0.0293(13) 0.0004(10) 0.0087(11) 0.0008(10)
N3 0.0256(12) 0.0357(12) 0.0238(12) -0.0008(9) 0.0010(10) 0.0029(9)
N4 0.0244(11) 0.0355(12) 0.0239(11) 0.0014(9) 0.0081(9) 0.0039(9)
C1 0.0315(15) 0.0386(16) 0.0481(18) -0.0139(14) 0.0066(13) -0.0032(13)
C2 0.057(3) 0.044(2) 0.141(5) -0.007(3) 0.044(3) -0.0033(18)
C3 0.047(2) 0.077(3) 0.0419(19) -0.0052(18) 0.0231(16) 0.0169(18)
C7 0.0489(18) 0.0311(15) 0.0381(17) 0.0034(13) 0.0031(14) -0.0094(13)
C11 0.0307(14) 0.0305(13) 0.0246(13) 0.0005(11) 0.0091(11) -0.0005(11)
C12 0.0423(17) 0.0545(19) 0.0302(15) -0.0100(14) 0.0113(13) -0.0023(15)
C13 0.0266(14) 0.0394(16) 0.0399(16) 0.0023(13) 0.0138(12) 0.0058(12)
C14 0.0387(19) 0.0403(19) 0.059(2) 0.0070(15) 0.0192(16) 0.0075(13)
C15 0.0410(17) 0.0522(19) 0.0512(19) 0.0001(16) 0.0261(15) 0.0010(15)
C16 0.0267(15) 0.0525(19) 0.0488(19) 0.0039(15) 0.0068(13) 0.0056(13)
C17 0.0233(14) 0.0379(16) 0.0298(16) 0.0017(11) -0.0039(12) 0.0004(11)
C18 0.0327(16) 0.049(2) 0.069(2) 0.0031(17) 0.0124(16) -0.0039(14)
C19 0.0404(19) 0.073(2) 0.039(2) 0.0174(18) -0.0031(16) 0.0050(17)
C20 0.0291(16) 0.057(2) 0.055(2) -0.0091(17) -0.0030(14) 0.0123(15)
C4A 0.052(6) 0.046(5) 0.061(7) 0.010(5) 0.034(6) 0.003(5)
C5A 0.067(11) 0.099(14) 0.064(11) 0.032(10) 0.039(9) 0.029(10)
C6A 0.110(12) 0.089(11) 0.059(8) -0.028(7) 0.052(8) -0.012(8)
C4 0.109(6) 0.056(4) 0.059(4) 0.020(3) 0.066(5) 0.025(4)
C5 0.047(4) 0.132(11) 0.064(5) -0.043(6) 0.033(4) -0.038(6)
C6 0.062(4) 0.054(3) 0.035(3) -0.015(2) 0.019(2) -0.004(3)
C8 0.039(2) 0.037(2) 0.052(3) -0.0022(19) 0.019(2) -0.0097(18)
C10 0.065(3) 0.059(3) 0.036(2) 0.011(2) 0.003(2) -0.027(3)
C9 0.056(3) 0.039(2) 0.057(3) 0.004(2) 0.033(2) -0.0018(19)
C9A 0.056(3) 0.039(2) 0.057(3) 0.004(2) 0.033(2) -0.0018(19)
C10A 0.065(3) 0.059(3) 0.036(2) 0.011(2) 0.003(2) -0.027(3)
C8A 0.039(2) 0.037(2) 0.052(3) -0.0022(19) 0.019(2) -0.0097(18)

loop_
_atom_type_symbol
_atom_type_description
_atom_type_scat_dispersion_real
_atom_type_scat_dispersion_imag
_atom_type_scat_source
C C 0.0033 0.0016 'International Tables Vol C Tables 4.2.6.8 and 6.1.1.4'
H H 0.0000 0.0000 'International Tables Vol C Tables 4.2.6.8 and 6.1.1.4'
Mo Mo -1.6832 0.6857 'International Tables Vol C Tables 4.2.6.8 and 6.1.1.4'
N N 0.0061 0.0033 'International Tables Vol C Tables 4.2.6.8 and 6.1.1.4'
O O 0.0106 0.0060 'International Tables Vol C Tables 4.2.6.8 and 6.1.1.4'

loop_
_geom_angle_atom_site_label_1
_geom_angle_atom_site_label_2
_geom_angle_atom_site_label_3
_geom_angle
O1 Mo1 O2 105.23(11)
O1 Mo1 N1 101.51(11)
O1 Mo1 N2 95.51(10)
O1 Mo1 N3 153.51(11)
O1 Mo1 N4 95.57(10)
O2 Mo1 N1 95.12(11)
O2 Mo1 N2 150.30(10)
O2 Mo1 N3 88.77(10)
O2 Mo1 N4 102.68(10)
N1 Mo1 N2 59.47(10)
N1 Mo1 N3 99.44(10)
N1 Mo1 N4 151.13(10)
N2 Mo1 N3 81.37(9)
N4 Mo1 N2 96.09(9)
N4 Mo1 N3 58.96(9)
C1 N1 Mo1 98.46(19)
C1 N1 C3 125.9(3)
C3 N1 Mo1 134.0(2)
C1 N2 Mo1 91.7(2)
C1 N2 C7 127.6(3)
C7 N2 Mo1 140.5(2)
C11 N3 Mo1 90.46(17)
C11 N3 C17 127.0(3)
C17 N3 Mo1 138.6(2)
C11 N4 Mo1 98.07(17)
C11 N4 C13 124.8(2)
C13 N4 Mo1 134.57(19)
N1 C1 C2 125.0(3)
N2 C1 N1 110.2(3)
N2 C1 C2 124.1(4)
C1 C2 H2A 109.5
C1 C2 H2B 109.5
C1 C2 H2C 109.5
H2A C2 H2B 109.5
H2A C2 H2C 109.5
H2B C2 H2C 109.5
N1 C3 C4A 104.9(4)
N1 C3 C5 109.4(5)
N1 C3 C6 107.6(3)
C5A C3 N1 119.1(7)
C5A C3 C4A 91.5(10)
C6A C3 N1 117.2(6)
C6A C3 C4A 96.0(8)
C6A C3 C5A 118.8(10)
C4 C3 N1 107.9(3)
C4 C3 C5 115.4(6)
C4 C3 C6 108.0(4)
C5 C3 C6 108.3(5)
N2 C7 C8 118.7(3)
N2 C7 C10 111.4(3)
N2 C7 C9 107.7(3)
N2 C7 C9A 105.1(5)
N2 C7 C10A 99.1(5)
C8 C7 C10 108.9(3)
C8 C7 C9 104.2(3)
C10 C7 C9 104.8(4)
C10A C7 C9A 110.8(8)
C8A C7 N2 107.5(5)
C8A C7 C9A 111.3(7)
C8A C7 C10A 121.0(8)
N3 C11 N4 110.4(2)
N3 C11 C12 125.0(3)
N4 C11 C12 124.5(3)
C11 C12 H12A 109.5
C11 C12 H12B 109.5
C11 C12 H12C 109.5
H12A C12 H12B 109.5
H12A C12 H12C 109.5
H12B C12 H12C 109.5
N4 C13 C14 110.2(2)
N4 C13 C15 112.6(2)
N4 C13 C16 109.1(3)
C15 C13 C14 110.9(3)
C16 C13 C14 107.4(3)
C16 C13 C15 106.5(3)
C13 C14 H14A 109.5
C13 C14 H14B 109.5
C13 C14 H14C 109.5
H14A C14 H14B 109.5
H14A C14 H14C 109.5
H14B C14 H14C 109.5
C13 C15 H15A 109.5
C13 C15 H15B 109.5
C13 C15 H15C 109.5
H15A C15 H15B 109.5
H15A C15 H15C 109.5
H15B C15 H15C 109.5
C13 C16 H16A 109.5
C13 C16 H16B 109.5
C13 C16 H16C 109.5
H16A C16 H16B 109.5
H16A C16 H16C 109.5
H16B C16 H16C 109.5
N3 C17 C18 111.5(2)
N3 C17 C19 112.7(3)
N3 C17 C20 106.4(2)
C18 C17 C19 109.2(3)
C20 C17 C18 108.6(3)
C20 C17 C19 108.4(3)
C17 C18 H18A 109.5
C17 C18 H18B 109.5
C17 C18 H18C 109.5
H18A C18 H18B 109.5
H18A C18 H18C 109.5
H18B C18 H18C 109.5
C17 C19 H19A 109.5
C17 C19 H19B 109.5
C17 C19 H19C 109.5
H19A C19 H19B 109.5
H19A C19 H19C 109.5
H19B C19 H19C 109.5
C17 C20 H20A 109.5
C17 C20 H20B 109.5
C17 C20 H20C 109.5
H20A C20 H20B 109.5
H20A C20 H20C 109.5
H20B C20 H20C 109.5
C3 C4A H4AA 109.5
C3 C4A H4AB 109.5
C3 C4A H4AC 109.5
H4AA C4A H4AB 109.5
H4AA C4A H4AC 109.5
H4AB C4A H4AC 109.5
C3 C5A H5AA 109.5
C3 C5A H5AB 109.5
C3 C5A H5AC 109.5
H5AA C5A H5AB 109.5
H5AA C5A H5AC 109.5
H5AB C5A H5AC 109.5
C3 C6A H6AA 109.5
C3 C6A H6AB 109.5
C3 C6A H6AC 109.5
H6AA C6A H6AB 109.5
H6AA C6A H6AC 109.5
H6AB C6A H6AC 109.5
C3 C4 H4A 109.5
C3 C4 H4B 109.5
C3 C4 H4C 109.5
H4A C4 H4B 109.5
H4A C4 H4C 109.5
H4B C4 H4C 109.5
C3 C5 H5A 109.5
C3 C5 H5B 109.5
C3 C5 H5C 109.5
H5A C5 H5B 109.5
H5A C5 H5C 109.5
H5B C5 H5C 109.5
C3 C6 H6A 109.5
C3 C6 H6B 109.5
C3 C6 H6C 109.5
H6A C6 H6B 109.5
H6A C6 H6C 109.5
H6B C6 H6C 109.5
C7 C8 H8A 109.5
C7 C8 H8B 109.5
C7 C8 H8C 109.5
H8A C8 H8B 109.5
H8A C8 H8C 109.5
H8B C8 H8C 109.5
C7 C10 H10A 109.5
C7 C10 H10B 109.5
C7 C10 H10C 109.5
H10A C10 H10B 109.5
H10A C10 H10C 109.5
H10B C10 H10C 109.5
C7 C9 H9A 109.5
C7 C9 H9B 109.5
C7 C9 H9C 109.5
H9A C9 H9B 109.5
H9A C9 H9C 109.5
H9B C9 H9C 109.5
C7 C9A H9AA 109.5
C7 C9A H9AB 109.5
C7 C9A H9AC 109.5
H9AA C9A H9AB 109.5
H9AA C9A H9AC 109.5
H9AB C9A H9AC 109.5
C7 C10A H10D 109.5
C7 C10A H10E 109.5
C7 C10A H10F 109.5
H10D C10A H10E 109.5
H10D C10A H10F 109.5
H10E C10A H10F 109.5
C7 C8A H8AA 109.5
C7 C8A H8AB 109.5
C7 C8A H8AC 109.5
H8AA C8A H8AB 109.5
H8AA C8A H8AC 109.5
H8AB C8A H8AC 109.5

loop_
_geom_bond_atom_site_label_1
_geom_bond_atom_site_label_2
_geom_bond_distance
Mo1 O1 1.692(2)
Mo1 O2 1.698(2)
Mo1 N1 2.106(3)
Mo1 N2 2.290(3)
Mo1 N3 2.316(3)
Mo1 N4 2.110(2)
N1 C1 1.360(4)
N1 C3 1.488(4)
N2 C1 1.305(4)
N2 C7 1.484(4)
N3 C11 1.301(4)
N3 C17 1.482(4)
N4 C11 1.360(4)
N4 C13 1.496(4)
C1 C2 1.508(5)
C2 H2A 0.9800
C2 H2B 0.9800
C2 H2C 0.9800
C3 C4A 1.819(11)
C3 C5A 1.464(18)
C3 C6A 1.455(15)
C3 C4 1.457(6)
C3 C5 1.499(9)
C3 C6 1.585(6)
C7 C8 1.516(5)
C7 C10 1.542(5)
C7 C9 1.576(6)
C7 C9A 1.596(13)
C7 C10A 1.523(12)
C7 C8A 1.356(12)
C11 C12 1.515(4)
C12 H12A 0.9800
C12 H12B 0.9800
C12 H12C 0.9800
C13 C14 1.542(5)
C13 C15 1.534(4)
C13 C16 1.518(4)
C14 H14A 0.9800
C14 H14B 0.9800
C14 H14C 0.9800
C15 H15A 0.9800
C15 H15B 0.9800
C15 H15C 0.9800
C16 H16A 0.9800
C16 H16B 0.9800
C16 H16C 0.9800
C17 C18 1.523(5)
C17 C19 1.546(5)
C17 C20 1.513(5)
C18 H18A 0.9800
C18 H18B 0.9800
C18 H18C 0.9800
C19 H19A 0.9800
C19 H19B 0.9800
C19 H19C 0.9800
C20 H20A 0.9800
C20 H20B 0.9800
C20 H20C 0.9800
C4A H4AA 0.9800
C4A H4AB 0.9800
C4A H4AC 0.9800
C5A H5AA 0.9800
C5A H5AB 0.9800
C5A H5AC 0.9800
C6A H6AA 0.9800
C6A H6AB 0.9800
C6A H6AC 0.9800
C4 H4A 0.9800
C4 H4B 0.9800
C4 H4C 0.9800
C5 H5A 0.9800
C5 H5B 0.9800
C5 H5C 0.9800
C6 H6A 0.9800
C6 H6B 0.9800
C6 H6C 0.9800
C8 H8A 0.9800
C8 H8B 0.9800
C8 H8C 0.9800
C10 H10A 0.9800
C10 H10B 0.9800
C10 H10C 0.9800
C9 H9A 0.9800
C9 H9B 0.9800
C9 H9C 0.9800
C9A H9AA 0.9800
C9A H9AB 0.9800
C9A H9AC 0.9800
C10A H10D 0.9800
C10A H10E 0.9800
C10A H10F 0.9800
C8A H8AA 0.9800
C8A H8AB 0.9800
C8A H8AC 0.9800

loop_
_geom_torsion_atom_site_label_1
_geom_torsion_atom_site_label_2
_geom_torsion_atom_site_label_3
_geom_torsion_atom_site_label_4
_geom_torsion
Mo1 N1 C1 N2 3.3(3)
Mo1 N1 C1 C2 -167.2(4)
Mo1 N1 C3 C4A 35.8(5)
Mo1 N1 C3 C5A 136.2(11)
Mo1 N1 C3 C6A -69.1(8)
Mo1 N1 C3 C4 -13.6(6)
Mo1 N1 C3 C5 112.7(5)
Mo1 N1 C3 C6 -129.9(3)
Mo1 N2 C1 N1 -3.0(3)
Mo1 N2 C1 C2 167.6(3)
Mo1 N2 C7 C8 148.8(3)
Mo1 N2 C7 C10 -83.6(4)
Mo1 N2 C7 C9 30.8(4)
Mo1 N2 C7 C9A -135.3(5)
Mo1 N2 C7 C10A 110.2(7)
Mo1 N2 C7 C8A -16.6(7)
Mo1 N3 C11 N4 12.8(2)
Mo1 N3 C11 C12 -166.8(3)
Mo1 N3 C17 C18 80.4(4)
Mo1 N3 C17 C19 -156.5(3)
Mo1 N3 C17 C20 -37.9(4)
Mo1 N4 C11 N3 -14.2(3)
Mo1 N4 C11 C12 165.3(3)
Mo1 N4 C13 C14 -88.2(3)
Mo1 N4 C13 C15 147.4(2)
Mo1 N4 C13 C16 29.4(4)
C1 N1 C3 C4A -162.2(5)
C1 N1 C3 C5A -61.9(12)
C1 N1 C3 C6A 92.9(8)
C1 N1 C3 C4 148.4(5)
C1 N1 C3 C5 -85.4(6)
C1 N1 C3 C6 32.1(5)
C1 N2 C7 C8 -37.9(5)
C1 N2 C7 C10 89.7(4)
C1 N2 C7 C9 -155.9(3)
C1 N2 C7 C9A 38.0(6)
C1 N2 C7 C10A -76.5(7)
C1 N2 C7 C8A 156.7(6)
C3 N1 C1 N2 -163.7(3)
C3 N1 C1 C2 25.8(6)
C7 N2 C1 N1 -178.7(3)
C7 N2 C1 C2 -8.1(5)
C11 N3 C17 C18 -70.1(4)
C11 N3 C17 C19 53.0(4)
C11 N3 C17 C20 171.6(3)
C11 N4 C13 C14 69.4(4)
C11 N4 C13 C15 -55.0(4)
C11 N4 C13 C16 -172.9(3)
C13 N4 C11 N3 -178.3(3)
C13 N4 C11 C12 1.3(4)
C17 N3 C11 N4 173.8(3)
C17 N3 C11 C12 -5.8(5)

loop_
_twin_individual_id
_twin_individual_mass_fraction_refined
1 0.9808(12)
2 0.0192(12)
